data_4003618
loop_
_publ_author_name
'Chotard, Florian'
'Sivchik, Vasily'
'Linnolahti, Mikko'
'Bochmann, Manfred'
'Romanov, Alexander S.'

_publ_section_title
;
 Mono- versus Bicyclic Carbene Metal Amide Photoemitters: Which Design
 Leads to the Best Performance?
;
_journal_name_full 'Chemistry of Materials'
_journal_paper_doi 10.1021/acs.chemmater.0c01769
_journal_year 2020
_chemical_absolute_configuration unk
_chemical_formula_moiety 'C40 H49 Au N2, 2(C H2 Cl2)'
_chemical_formula_sum 'C42 H53 Au Cl4 N2'
_chemical_formula_weight 924.63
_space_group_crystal_system monoclinic
_space_group_IT_number 4
_space_group_name_Hall 'P 2yb'
_space_group_name_H-M_alt 'P 1 21 1'
_atom_sites_solution_hydrogens geom
_atom_sites_solution_primary direct
_audit_creation_date 2019-11-07
_audit_creation_method
;
Olex2 1.2
(compiled 2018.05.29 svn.r3508 for OlexSys, GUI svn.r5506)
;
_cell_angle_alpha 90
_cell_angle_beta 110.128(8)
_cell_angle_gamma 90
_cell_formula_units_Z 2
_cell_length_a 10.5956(6)
_cell_length_b 16.5409(6)
_cell_length_c 12.0346(11)
_cell_measurement_reflns_used 9940
_cell_measurement_temperature 140.0(5)
_cell_measurement_theta_max 32.6150
_cell_measurement_theta_min 3.6120
_cell_volume 1980.4(2)
_computing_cell_refinement
;
CrysAlisPro, Agilent Technologies,                             
Version 1.171.37.35 (release 13-08-2014 CrysAlis171 .NET)      
(compiled Aug 13 2014,18:06:01)                                
;
_computing_data_collection
;
CrysAlisPro, Agilent Technologies,                             
Version 1.171.37.35 (release 13-08-2014 CrysAlis171 .NET)      
(compiled Aug 13 2014,18:06:01)                                
;
_computing_data_reduction
;
CrysAlisPro, Agilent Technologies,                             
Version 1.171.37.35 (release 13-08-2014 CrysAlis171 .NET)      
(compiled Aug 13 2014,18:06:01)                                
;
_computing_molecular_graphics 'Olex2 (Dolomanov et al., 2009)'
_computing_publication_material 'Olex2 (Dolomanov et al., 2009)'
_computing_structure_refinement 'ShelXL (Sheldrick, 2015)'
_computing_structure_solution 'SHELXS-97 (Sheldrick, 2008)'
_diffrn_ambient_temperature 140.0(5)
_diffrn_measured_fraction_theta_full 0.998
_diffrn_measured_fraction_theta_max 0.927
_diffrn_measurement_device_type 'Oxford Diffraction Xcalibur 3/Sapphire3 CCD'
_diffrn_measurement_method 'phi and omega scans'
_diffrn_radiation_monochromator graphite
_diffrn_radiation_type MoK\a
_diffrn_radiation_wavelength 0.71073
_diffrn_reflns_av_R_equivalents 0.0281
_diffrn_reflns_av_unetI/netI 0.0469
_diffrn_reflns_Laue_measured_fraction_full 0.998
_diffrn_reflns_Laue_measured_fraction_max 0.927
_diffrn_reflns_limit_h_max 15
_diffrn_reflns_limit_h_min -15
_diffrn_reflns_limit_k_max 25
_diffrn_reflns_limit_k_min -23
_diffrn_reflns_limit_l_max 13
_diffrn_reflns_limit_l_min -18
_diffrn_reflns_number 24931
_diffrn_reflns_point_group_measured_fraction_full 0.979
_diffrn_reflns_point_group_measured_fraction_max 0.875
_diffrn_reflns_theta_full 25.242
_diffrn_reflns_theta_max 32.638
_diffrn_reflns_theta_min 3.052
_diffrn_source 'Enhance (Mo) X-ray Source'
_exptl_absorpt_coefficient_mu 4.016
_exptl_absorpt_correction_T_max 1.00000
_exptl_absorpt_correction_T_min 0.40203
_exptl_absorpt_correction_type multi-scan
_exptl_absorpt_process_details
;
CrysAlisPro, Agilent Technologies,
Version 1.171.37.35 (release 13-08-2014 CrysAlis171 .NET)
(compiled Aug 13 2014,18:06:01)
Empirical absorption correction using spherical harmonics,
 implemented in SCALE3 ABSPACK scaling algorithm.
;
_exptl_crystal_colour yellow
_exptl_crystal_colour_primary yellow
_exptl_crystal_density_diffrn 1.551
_exptl_crystal_description block
_exptl_crystal_F_000 932
_exptl_crystal_size_max 0.3
_exptl_crystal_size_mid 0.2
_exptl_crystal_size_min 0.2
_refine_diff_density_max 2.040
_refine_diff_density_min -1.582
_refine_diff_density_rms 0.120
_refine_ls_abs_structure_details
;
 Flack x determined using 4936 quotients [(I+)-(I-)]/[(I+)+(I-)]
 (Parsons, Flack and Wagner, Acta Cryst. B69 (2013) 249-259).
;
_refine_ls_abs_structure_Flack -0.005(3)
_refine_ls_extinction_method none
_refine_ls_goodness_of_fit_ref 1.020
_refine_ls_hydrogen_treatment constr
_refine_ls_matrix_type full
_refine_ls_number_parameters 452
_refine_ls_number_reflns 12661
_refine_ls_number_restraints 9
_refine_ls_restrained_S_all 1.020
_refine_ls_R_factor_all 0.0360
_refine_ls_R_factor_gt 0.0315
_refine_ls_shift/su_max 0.003
_refine_ls_shift/su_mean 0.000
_refine_ls_structure_factor_coef Fsqd
_refine_ls_weighting_details 'w=1/[\s^2^(Fo^2^)+(0.0313P)^2^+1.5566P] where P=(Fo^2^+2Fc^2^)/3'
_refine_ls_weighting_scheme calc
_refine_ls_wR_factor_gt 0.0684
_refine_ls_wR_factor_ref 0.0709
_reflns_Friedel_coverage 0.833
_reflns_Friedel_fraction_full 0.959
_reflns_Friedel_fraction_max 0.820
_reflns_number_gt 11724
_reflns_number_total 12661
_reflns_threshold_expression 'I > 2\s(I)'
_cod_data_source_file cm0c01769_si_003.cif
_cod_data_source_block 6CAACAuCz
_cod_depositor_comments
;
The following automatic conversions were performed:

data item '_atom_sites_solution_primary' value 'direct methods' was
changed to 'direct'.

Automatic conversion script
Id: cif_fix_values 7556 2019-12-06 15:28:31Z antanas 
;
_cod_database_code 4003618
_shelx_shelxl_version_number 2018/3
_shelx_space_group_comment
;
The symmetry employed for this shelxl refinement is uniquely defined
by the following loop, which should always be used as a source of
symmetry information in preference to the above space-group names.
They are only intended as comments.
;
_shelx_estimated_absorpt_t_max 0.501
_shelx_estimated_absorpt_t_min 0.379
_olex2_refinement_description
;
1. Fixed Uiso
 At 1.2 times of:
  All C(H) groups, All C(H,H) groups
 At 1.5 times of:
  All C(H,H,H) groups
2. Restrained distances
 Cl1-C41 = Cl2-C41
 1.7602 with sigma of 0.002
 Cl1-Cl2
 2.9338 with sigma of 0.004
 Cl3B-C42B = Cl4B-C42B
 1.7602 with sigma of 0.002
 Cl3B-Cl4B
 2.9338 with sigma of 0.004
 Cl3A-C42A = Cl4A-C42A
 1.7602 with sigma of 0.002
 Cl3A-Cl4B
 2.9338 with sigma of 0.004
3. Uiso/Uaniso restraints and constraints
Uanis(Cl1) = Uanis(Cl2)
Uanis(Cl3B) = Uanis(Cl4B)
Uanis(Cl3A) = Uanis(Cl4A)
Uanis(C42A) = Uanis(C42B)
4. Others
 Sof(Cl3B)=Sof(Cl4B)=Sof(C42B)=Sof(H42C)=Sof(H42D)=1-FVAR(1)
 Sof(Cl3A)=Sof(Cl4A)=Sof(C42A)=Sof(H42A)=Sof(H42B)=FVAR(1)
5.a Ternary CH refined with riding coordinates:
 C12(H12), C15(H15), C20(H20), C22(H22), C24(H24), C26(H26)
5.b Secondary CH2 refined with riding coordinates:
 C3(H3A,H3B), C4(H4A,H4B), C21(H21A,H21B), C23(H23A,H23B), C25(H25A,H25B),
 C27(H27A,H27B), C28(H28A,H28B), C41(H41A,H41B), C42A(H42A,H42B), C42B(H42C,
 H42D)
5.c Aromatic/amide H refined with riding coordinates:
 C8(H8), C9(H9), C10(H10), C30(H30), C31(H31), C32(H32), C33(H33), C36(H36),
 C37(H37), C38(H38), C39(H39)
5.d Idealised Me refined as rotating group:
 C13(H13A,H13B,H13C), C14(H14A,H14B,H14C), C16(H16A,H16B,H16C), C17(H17A,H17B,
 H17C), C18(H18A,H18B,H18C), C19(H19A,H19B,H19C)
;
_olex2_submission_special_instructions 'No special instructions were received'

loop_
_space_group_symop_operation_xyz
'x, y, z'
'-x, y+1/2, -z'

loop_
_atom_site_label
_atom_site_type_symbol
_atom_site_fract_x
_atom_site_fract_y
_atom_site_fract_z
_atom_site_U_iso_or_equiv
_atom_site_adp_type
_atom_site_occupancy
_atom_site_site_symmetry_order
_atom_site_calc_flag
_atom_site_refinement_flags_posn
_atom_site_refinement_flags_adp
_atom_site_refinement_flags_occupancy
_atom_site_disorder_assembly
_atom_site_disorder_group
Au1 Au 1.34633(2) -0.17463(4) -0.12213(2) 0.01516(4) Uani 1 1 d . . . . .
N1 N 1.5264(4) -0.3068(2) -0.0342(4) 0.0163(8) Uani 1 1 d . . . . .
N2 N 1.2527(5) -0.0897(3) -0.2435(4) 0.0185(8) Uani 1 1 d . . . . .
C1 C 1.4360(5) -0.2631(3) -0.0088(4) 0.0149(9) Uani 1 1 d . . . . .
C2 C 1.3983(5) -0.2872(3) 0.0978(4) 0.0165(9) Uani 1 1 d . . . . .
C3 C 1.3941(7) -0.3807(4) 0.0936(6) 0.0250(12) Uani 1 1 d . . . . .
H3A H 1.357915 -0.401634 0.153652 0.030 Uiso 1 1 calc R . . . .
H3B H 1.334281 -0.399020 0.014670 0.030 Uiso 1 1 calc R . . . .
C4 C 1.5339(7) -0.4130(3) 0.1176(5) 0.0280(12) Uani 1 1 d . . . . .
H4A H 1.530311 -0.472772 0.115236 0.034 Uiso 1 1 calc R . . . .
H4B H 1.591190 -0.396714 0.198377 0.034 Uiso 1 1 calc R . . . .
C5 C 1.5988(6) -0.3834(3) 0.0298(5) 0.0239(11) Uani 1 1 d . . . . .
C6 C 1.5644(5) -0.2807(3) -0.1352(4) 0.0168(9) Uani 1 1 d . . . . .
C7 C 1.6744(5) -0.2279(3) -0.1143(5) 0.0205(10) Uani 1 1 d . . . . .
C8 C 1.7191(6) -0.2116(4) -0.2083(6) 0.0277(12) Uani 1 1 d . . . . .
H8 H 1.794622 -0.177239 -0.195671 0.033 Uiso 1 1 calc R . . . .
C9 C 1.6565(6) -0.2439(4) -0.3186(6) 0.0296(13) Uani 1 1 d . . . . .
H9 H 1.691714 -0.234310 -0.380123 0.036 Uiso 1 1 calc R . . . .
C10 C 1.5432(6) -0.2901(4) -0.3400(5) 0.0255(11) Uani 1 1 d . . . . .
H10 H 1.497069 -0.308763 -0.418155 0.031 Uiso 1 1 calc R . . . .
C11 C 1.4934(5) -0.3105(3) -0.2496(5) 0.0193(10) Uani 1 1 d . . . . .
C12 C 1.3623(6) -0.3574(3) -0.2833(5) 0.0237(11) Uani 1 1 d . . . . .
H12 H 1.342903 -0.369851 -0.209468 0.028 Uiso 1 1 calc R . . . .
C13 C 1.2471(7) -0.3063(4) -0.3641(6) 0.0298(14) Uani 1 1 d . . . . .
H13A H 1.241190 -0.255569 -0.324159 0.045 Uiso 1 1 calc GR . . . .
H13B H 1.162447 -0.336149 -0.382362 0.045 Uiso 1 1 calc GR . . . .
H13C H 1.263695 -0.294455 -0.437675 0.045 Uiso 1 1 calc GR . . . .
C14 C 1.3661(7) -0.4374(4) -0.3474(6) 0.0347(14) Uani 1 1 d . . . . .
H14A H 1.379436 -0.426049 -0.422491 0.052 Uiso 1 1 calc GR . . . .
H14B H 1.280985 -0.466320 -0.362900 0.052 Uiso 1 1 calc GR . . . .
H14C H 1.440329 -0.470928 -0.297533 0.052 Uiso 1 1 calc GR . . . .
C15 C 1.7382(5) -0.1833(5) 0.0013(5) 0.0227(12) Uani 1 1 d . . . . .
H15 H 1.708409 -0.209625 0.062875 0.027 Uiso 1 1 calc R . . . .
C16 C 1.6905(7) -0.0951(4) -0.0120(6) 0.0310(13) Uani 1 1 d . . . . .
H16A H 1.717060 -0.068648 -0.073455 0.047 Uiso 1 1 calc GR . . . .
H16B H 1.731642 -0.066742 0.063368 0.047 Uiso 1 1 calc GR . . . .
H16C H 1.592459 -0.093540 -0.034374 0.047 Uiso 1 1 calc GR . . . .
C17 C 1.8925(6) -0.1863(5) 0.0431(6) 0.0349(17) Uani 1 1 d . . . . .
H17A H 1.921756 -0.241657 0.036181 0.052 Uiso 1 1 calc GR . . . .
H17B H 1.929655 -0.168847 0.125898 0.052 Uiso 1 1 calc GR . . . .
H17C H 1.924587 -0.150140 -0.006038 0.052 Uiso 1 1 calc GR . . . .
C18 C 1.7486(7) -0.3660(4) 0.0922(6) 0.0331(14) Uani 1 1 d . . . . .
H18A H 1.789099 -0.350385 0.033418 0.050 Uiso 1 1 calc GR . . . .
H18B H 1.793236 -0.414556 0.134131 0.050 Uiso 1 1 calc GR . . . .
H18C H 1.759194 -0.321784 0.148964 0.050 Uiso 1 1 calc GR . . . .
C19 C 1.5835(9) -0.4496(4) -0.0637(6) 0.0343(16) Uani 1 1 d . . . . .
H19A H 1.488209 -0.463301 -0.101135 0.052 Uiso 1 1 calc GR . . . .
H19B H 1.633517 -0.497872 -0.025543 0.052 Uiso 1 1 calc GR . . . .
H19C H 1.619011 -0.429954 -0.123880 0.052 Uiso 1 1 calc GR . . . .
C20 C 1.5053(5) -0.2549(3) 0.2152(4) 0.0198(10) Uani 1 1 d . . . . .
H20 H 1.596791 -0.272766 0.218799 0.024 Uiso 1 1 calc R . . . .
C21 C 1.4751(7) -0.2903(4) 0.3207(5) 0.0283(12) Uani 1 1 d . . . . .
H21A H 1.544120 -0.272235 0.395386 0.034 Uiso 1 1 calc R . . . .
H21B H 1.477622 -0.350102 0.317878 0.034 Uiso 1 1 calc R . . . .
C22 C 1.3349(6) -0.2622(4) 0.3170(5) 0.0280(12) Uani 1 1 d . . . . .
H22 H 1.314448 -0.286638 0.384924 0.034 Uiso 1 1 calc R . . . .
C23 C 1.2258(6) -0.2872(4) 0.2004(5) 0.0266(12) Uani 1 1 d . . . . .
H23A H 1.137403 -0.266336 0.198199 0.032 Uiso 1 1 calc R . . . .
H23B H 1.220399 -0.346865 0.194894 0.032 Uiso 1 1 calc R . . . .
C24 C 1.2602(5) -0.2527(3) 0.0952(5) 0.0194(10) Uani 1 1 d . . . . .
H24 H 1.188883 -0.268998 0.019480 0.023 Uiso 1 1 calc R . . . .
C25 C 1.2591(6) -0.1600(3) 0.1080(5) 0.0217(14) Uani 1 1 d . . . . .
H25A H 1.276304 -0.134215 0.040337 0.026 Uiso 1 1 calc R . . . .
H25B H 1.169642 -0.142160 0.107290 0.026 Uiso 1 1 calc R . . . .
C26 C 1.3666(7) -0.1337(3) 0.2235(5) 0.0255(12) Uani 1 1 d . . . . .
H26 H 1.366940 -0.073430 0.229640 0.031 Uiso 1 1 calc R . . . .
C27 C 1.3366(6) -0.1707(7) 0.3282(4) 0.0321(12) Uani 1 1 d . . . . .
H27A H 1.406435 -0.154095 0.403303 0.039 Uiso 1 1 calc R . . . .
H27B H 1.248458 -0.151348 0.328715 0.039 Uiso 1 1 calc R . . . .
C28 C 1.5024(6) -0.1626(4) 0.2218(5) 0.0254(15) Uani 1 1 d . . . . .
H28A H 1.574342 -0.143857 0.294252 0.030 Uiso 1 1 calc R . . . .
H28B H 1.519419 -0.139135 0.152562 0.030 Uiso 1 1 calc R . . . .
C29 C 1.1304(6) -0.0539(3) -0.2628(4) 0.0189(10) Uani 1 1 d . . . . .
C30 C 1.0369(6) -0.0692(4) -0.2055(5) 0.0261(11) Uani 1 1 d . . . . .
H30 H 1.055041 -0.108239 -0.144032 0.031 Uiso 1 1 calc R . . . .
C31 C 0.9182(7) -0.0257(4) -0.2413(6) 0.0322(13) Uani 1 1 d . . . . .
H31 H 0.853799 -0.035633 -0.204075 0.039 Uiso 1 1 calc R . . . .
C32 C 0.8904(7) 0.0326(4) -0.3311(6) 0.0327(14) Uani 1 1 d . . . . .
H32 H 0.808672 0.062135 -0.352709 0.039 Uiso 1 1 calc R . . . .
C33 C 0.9806(7) 0.0474(4) -0.3882(5) 0.0296(13) Uani 1 1 d . . . . .
H33 H 0.960786 0.086235 -0.450018 0.036 Uiso 1 1 calc R . . . .
C34 C 1.1014(6) 0.0046(3) -0.3542(4) 0.0206(10) Uani 1 1 d . . . . .
C35 C 1.2144(6) 0.0031(3) -0.3943(5) 0.0202(10) Uani 1 1 d . . . . .
C36 C 1.2485(7) 0.0457(3) -0.4805(5) 0.0293(13) Uani 1 1 d . . . . .
H36 H 1.189518 0.085592 -0.527597 0.035 Uiso 1 1 calc R . . . .
C37 C 1.3684(7) 0.0292(4) -0.4963(6) 0.0333(14) Uani 1 1 d . . . . .
H37 H 1.391194 0.057082 -0.555766 0.040 Uiso 1 1 calc R . . . .
C38 C 1.4584(7) -0.0288(4) -0.4249(5) 0.0297(13) Uani 1 1 d . . . . .
H38 H 1.541540 -0.038618 -0.436084 0.036 Uiso 1 1 calc R . . . .
C39 C 1.4269(6) -0.0713(3) -0.3394(5) 0.0253(11) Uani 1 1 d . . . . .
H39 H 1.487041 -0.110556 -0.292011 0.030 Uiso 1 1 calc R . . . .
C40 C 1.3044(6) -0.0553(3) -0.3239(5) 0.0178(10) Uani 1 1 d . . . . .
Cl1 Cl 0.9707(3) -0.45918(19) -0.0545(2) 0.0805(6) Uani 1 1 d D . . . .
Cl2 Cl 1.0118(3) -0.34612(19) -0.2248(3) 0.0805(6) Uani 1 1 d D . . . .
C41 C 0.9004(6) -0.4146(5) -0.1951(5) 0.066(3) Uani 1 1 d D . . . .
H41A H 0.816806 -0.385889 -0.199678 0.079 Uiso 1 1 calc R . . . .
H41B H 0.876474 -0.457563 -0.256160 0.079 Uiso 1 1 calc R . . . .
Cl3A Cl 0.9039(14) -0.2380(5) -0.5975(11) 0.076(3) Uani 0.357(17) 1 d D . P A 1
Cl4A Cl 0.9421(16) -0.0691(6) -0.6587(12) 0.076(3) Uani 0.357(17) 1 d D . P A 1
C42A C 0.996(3) -0.1476(8) -0.5544(19) 0.068(6) Uani 0.357(17) 1 d D . P A 1
H42A H 0.988215 -0.129223 -0.478594 0.082 Uiso 0.357(17) 1 calc R . P A 1
H42B H 1.091691 -0.158920 -0.540277 0.082 Uiso 0.357(17) 1 calc R . P A 1
Cl3B Cl 0.8693(5) -0.2409(3) -0.5531(6) 0.0686(13) Uani 0.643(17) 1 d D . P A 2
Cl4B Cl 0.9283(7) -0.0924(4) -0.6583(6) 0.0686(13) Uani 0.643(17) 1 d D . P A 2
C42B C 0.9524(16) -0.1470(6) -0.5269(6) 0.068(6) Uani 0.643(17) 1 d D . P A 2
H42C H 1.049800 -0.155994 -0.486112 0.082 Uiso 0.643(17) 1 calc R . P A 2
H42D H 0.918846 -0.114400 -0.473884 0.082 Uiso 0.643(17) 1 calc R . P A 2

loop_
_atom_site_aniso_label
_atom_site_aniso_U_11
_atom_site_aniso_U_22
_atom_site_aniso_U_33
_atom_site_aniso_U_23
_atom_site_aniso_U_13
_atom_site_aniso_U_12
Au1 0.01823(7) 0.01392(7) 0.01260(7) 0.00246(12) 0.00437(5) 0.00169(12)
N1 0.020(2) 0.0114(17) 0.0162(19) 0.0002(14) 0.0039(16) -0.0006(15)
N2 0.022(2) 0.0167(19) 0.0151(19) 0.0041(15) 0.0044(17) 0.0039(16)
C1 0.016(2) 0.013(2) 0.014(2) -0.0012(16) 0.0029(18) -0.0018(16)
C2 0.021(2) 0.014(2) 0.013(2) 0.0017(16) 0.0025(19) 0.0009(17)
C3 0.036(3) 0.014(3) 0.024(3) 0.004(2) 0.009(3) -0.002(2)
C4 0.041(4) 0.017(2) 0.023(3) 0.007(2) 0.008(3) 0.006(2)
C5 0.034(3) 0.016(2) 0.019(2) 0.0011(19) 0.006(2) 0.010(2)
C6 0.017(2) 0.017(2) 0.016(2) 0.0026(17) 0.0050(19) 0.0049(17)
C7 0.018(3) 0.019(2) 0.025(3) -0.0013(19) 0.007(2) 0.0030(18)
C8 0.024(3) 0.028(3) 0.035(3) 0.003(2) 0.016(3) -0.002(2)
C9 0.028(3) 0.039(3) 0.027(3) 0.003(2) 0.016(3) 0.003(2)
C10 0.029(3) 0.029(3) 0.019(3) -0.002(2) 0.010(2) 0.007(2)
C11 0.021(3) 0.019(2) 0.018(2) -0.0007(18) 0.006(2) 0.0028(19)
C12 0.023(3) 0.028(3) 0.019(2) -0.007(2) 0.006(2) -0.006(2)
C13 0.024(3) 0.043(4) 0.020(3) -0.011(3) 0.003(2) 0.000(3)
C14 0.036(4) 0.030(3) 0.036(3) -0.013(3) 0.009(3) -0.009(3)
C15 0.019(2) 0.023(4) 0.024(2) -0.004(2) 0.0049(17) 0.002(2)
C16 0.031(3) 0.024(3) 0.038(3) -0.008(2) 0.013(3) -0.004(2)
C17 0.020(2) 0.040(5) 0.039(3) -0.011(3) 0.003(2) -0.001(3)
C18 0.032(3) 0.026(3) 0.037(3) 0.008(2) 0.006(3) 0.014(2)
C19 0.058(5) 0.014(3) 0.031(4) 0.002(2) 0.015(3) 0.008(3)
C20 0.020(3) 0.022(2) 0.015(2) 0.0012(18) 0.003(2) 0.0031(19)
C21 0.036(3) 0.033(3) 0.012(2) 0.004(2) 0.003(2) 0.001(2)
C22 0.034(3) 0.037(3) 0.014(2) 0.005(2) 0.008(2) -0.003(2)
C23 0.029(3) 0.031(3) 0.022(3) 0.004(2) 0.013(2) -0.004(2)
C24 0.019(2) 0.022(2) 0.016(2) 0.0034(18) 0.0039(19) -0.0002(19)
C25 0.022(2) 0.025(4) 0.020(2) 0.0043(18) 0.0095(19) 0.0034(19)
C26 0.035(3) 0.020(3) 0.025(3) -0.006(2) 0.014(3) -0.001(2)
C27 0.040(3) 0.040(3) 0.020(2) -0.006(4) 0.014(2) 0.006(5)
C28 0.026(3) 0.028(5) 0.022(2) -0.008(2) 0.008(2) -0.005(2)
C29 0.025(3) 0.014(2) 0.014(2) 0.0008(17) 0.002(2) 0.0017(18)
C30 0.032(3) 0.025(3) 0.022(3) 0.001(2) 0.010(2) 0.000(2)
C31 0.032(4) 0.033(3) 0.029(3) -0.003(2) 0.008(3) 0.000(3)
C32 0.028(3) 0.033(3) 0.029(3) 0.001(2) 0.000(3) 0.017(3)
C33 0.036(3) 0.023(3) 0.022(3) 0.002(2) 0.000(2) 0.010(2)
C34 0.027(3) 0.017(2) 0.012(2) 0.0008(17) -0.001(2) 0.0029(19)
C35 0.028(3) 0.014(2) 0.013(2) 0.0029(18) 0.000(2) -0.001(2)
C36 0.044(4) 0.021(3) 0.018(3) 0.008(2) 0.005(3) -0.004(2)
C37 0.046(4) 0.031(3) 0.024(3) 0.004(2) 0.013(3) -0.012(3)
C38 0.038(4) 0.030(3) 0.026(3) -0.003(2) 0.018(3) -0.006(3)
C39 0.033(3) 0.021(2) 0.023(3) 0.002(2) 0.012(2) 0.001(2)
C40 0.026(3) 0.012(2) 0.012(2) -0.0004(17) 0.002(2) -0.0013(19)
Cl1 0.0767(14) 0.1027(16) 0.0660(12) 0.0180(11) 0.0293(11) 0.0042(11)
Cl2 0.0767(14) 0.1027(16) 0.0660(12) 0.0180(11) 0.0293(11) 0.0042(11)
C41 0.052(6) 0.099(8) 0.042(5) 0.009(5) 0.009(4) -0.004(5)
Cl3A 0.102(5) 0.050(3) 0.054(4) -0.026(3) -0.002(3) -0.003(3)
Cl4A 0.102(5) 0.050(3) 0.054(4) -0.026(3) -0.002(3) -0.003(3)
C42A 0.055(11) 0.052(6) 0.069(9) -0.032(6) -0.015(7) 0.011(6)
Cl3B 0.080(2) 0.0632(19) 0.059(2) -0.0142(18) 0.0187(18) -0.0024(17)
Cl4B 0.080(2) 0.0632(19) 0.059(2) -0.0142(18) 0.0187(18) -0.0024(17)
C42B 0.055(11) 0.052(6) 0.069(9) -0.032(6) -0.015(7) 0.011(6)

loop_
_atom_type_symbol
_atom_type_description
_atom_type_scat_dispersion_real
_atom_type_scat_dispersion_imag
_atom_type_scat_source
C C 0.0033 0.0016 'International Tables Vol C Tables 4.2.6.8 and 6.1.1.4'
H H 0.0000 0.0000 'International Tables Vol C Tables 4.2.6.8 and 6.1.1.4'
Au Au -2.0133 8.8022 'International Tables Vol C Tables 4.2.6.8 and 6.1.1.4'
Cl Cl 0.1484 0.1585 'International Tables Vol C Tables 4.2.6.8 and 6.1.1.4'
N N 0.0061 0.0033 'International Tables Vol C Tables 4.2.6.8 and 6.1.1.4'

loop_
_geom_angle_atom_site_label_1
_geom_angle_atom_site_label_2
_geom_angle_atom_site_label_3
_geom_angle
_geom_angle_site_symmetry_1
_geom_angle_site_symmetry_3
_geom_angle_publ_flag
C1 Au1 N2 176.99(19) . . ?
C1 N1 C5 127.6(4) . . ?
C1 N1 C6 117.3(4) . . ?
C6 N1 C5 115.1(4) . . ?
C29 N2 Au1 128.5(3) . . ?
C29 N2 C40 106.4(4) . . ?
C40 N2 Au1 125.1(4) . . ?
N1 C1 Au1 117.1(3) . . ?
N1 C1 C2 118.4(4) . . ?
C2 C1 Au1 124.4(3) . . ?
C1 C2 C3 104.3(4) . . ?
C1 C2 C20 110.6(4) . . ?
C1 C2 C24 113.8(4) . . ?
C3 C2 C20 111.9(4) . . ?
C3 C2 C24 110.4(4) . . ?
C24 C2 C20 106.0(4) . . ?
C4 C3 C2 109.4(5) . . ?
C3 C4 C5 113.7(5) . . ?
C4 C5 N1 110.1(4) . . ?
C4 C5 C18 111.0(5) . . ?
C4 C5 C19 108.6(5) . . ?
C18 C5 N1 110.1(5) . . ?
C18 C5 C19 108.9(5) . . ?
C19 C5 N1 108.1(5) . . ?
C7 C6 N1 118.6(5) . . ?
C7 C6 C11 121.4(5) . . ?
C11 C6 N1 119.9(4) . . ?
C6 C7 C15 123.2(5) . . ?
C8 C7 C6 117.8(5) . . ?
C8 C7 C15 118.9(5) . . ?
C9 C8 C7 121.6(6) . . ?
C10 C9 C8 120.0(5) . . ?
C9 C10 C11 121.8(5) . . ?
C6 C11 C12 124.7(5) . . ?
C10 C11 C6 117.1(5) . . ?
C10 C11 C12 118.0(5) . . ?
C11 C12 C13 110.2(5) . . ?
C11 C12 C14 113.1(5) . . ?
C13 C12 C14 108.1(5) . . ?
C7 C15 C16 110.0(5) . . ?
C7 C15 C17 112.0(5) . . ?
C16 C15 C17 109.8(6) . . ?
C21 C20 C2 109.0(4) . . ?
C21 C20 C28 109.0(4) . . ?
C28 C20 C2 111.4(4) . . ?
C20 C21 C22 109.6(5) . . ?
C23 C22 C21 111.0(5) . . ?
C27 C22 C21 108.4(5) . . ?
C27 C22 C23 109.4(5) . . ?
C22 C23 C24 109.5(5) . . ?
C23 C24 C2 109.4(4) . . ?
C25 C24 C2 113.7(4) . . ?
C25 C24 C23 105.8(4) . . ?
C26 C25 C24 110.2(4) . . ?
C25 C26 C27 109.6(5) . . ?
C28 C26 C25 108.1(4) . . ?
C28 C26 C27 110.5(5) . . ?
C22 C27 C26 109.0(5) . . ?
C26 C28 C20 110.4(5) . . ?
N2 C29 C30 128.4(5) . . ?
N2 C29 C34 111.5(5) . . ?
C30 C29 C34 120.1(5) . . ?
C31 C30 C29 118.1(5) . . ?
C30 C31 C32 121.6(6) . . ?
C33 C32 C31 120.6(6) . . ?
C32 C33 C34 119.1(5) . . ?
C29 C34 C35 105.4(5) . . ?
C33 C34 C29 120.4(5) . . ?
C33 C34 C35 134.1(5) . . ?
C36 C35 C34 134.2(5) . . ?
C36 C35 C40 119.6(6) . . ?
C40 C35 C34 106.2(4) . . ?
C37 C36 C35 119.2(6) . . ?
C36 C37 C38 120.8(5) . . ?
C39 C38 C37 120.9(6) . . ?
C38 C39 C40 118.5(6) . . ?
N2 C40 C35 110.5(5) . . ?
N2 C40 C39 128.5(5) . . ?
C39 C40 C35 121.0(5) . . ?
Cl1 C41 Cl2 112.0(2) . . ?
Cl4A C42A Cl3A 114.0(7) . . ?
Cl3B C42B Cl4B 112.5(3) . . ?

loop_
_geom_bond_atom_site_label_1
_geom_bond_atom_site_label_2
_geom_bond_distance
_geom_bond_site_symmetry_2
_geom_bond_publ_flag
Au1 N2 2.023(4) . ?
Au1 C1 2.003(5) . ?
N1 C1 1.317(6) . ?
N1 C5 1.544(7) . ?
N1 C6 1.469(6) . ?
N2 C29 1.370(7) . ?
N2 C40 1.388(7) . ?
C1 C2 1.522(7) . ?
C2 C3 1.548(7) . ?
C2 C20 1.569(7) . ?
C2 C24 1.560(7) . ?
C3 C4 1.506(9) . ?
C4 C5 1.526(8) . ?
C5 C18 1.531(9) . ?
C5 C19 1.539(8) . ?
C6 C7 1.409(7) . ?
C6 C11 1.412(7) . ?
C7 C8 1.395(8) . ?
C7 C15 1.512(8) . ?
C8 C9 1.372(9) . ?
C9 C10 1.371(9) . ?
C10 C11 1.404(7) . ?
C11 C12 1.519(8) . ?
C12 C13 1.527(9) . ?
C12 C14 1.540(8) . ?
C15 C16 1.534(10) . ?
C15 C17 1.538(8) . ?
C20 C21 1.529(7) . ?
C20 C28 1.531(8) . ?
C21 C22 1.543(9) . ?
C22 C23 1.536(8) . ?
C22 C27 1.518(13) . ?
C23 C24 1.543(7) . ?
C24 C25 1.542(7) . ?
C25 C26 1.525(8) . ?
C26 C27 1.529(9) . ?
C26 C28 1.523(8) . ?
C29 C30 1.412(8) . ?
C29 C34 1.417(7) . ?
C30 C31 1.383(9) . ?
C31 C32 1.402(9) . ?
C32 C33 1.378(10) . ?
C33 C34 1.395(8) . ?
C34 C35 1.436(9) . ?
C35 C36 1.401(8) . ?
C35 C40 1.416(7) . ?
C36 C37 1.375(10) . ?
C37 C38 1.416(9) . ?
C38 C39 1.379(8) . ?
C39 C40 1.398(8) . ?
Cl1 C41 1.759(3) . ?
Cl2 C41 1.760(3) . ?
Cl3A C42A 1.760(3) . ?
Cl4A C42A 1.760(3) . ?
Cl3B C42B 1.761(3) . ?
Cl4B C42B 1.761(3) . ?
